data_4106763
loop_
_publ_author_name
'Jakub Saadi'
'Matsujiro Akakura'
'Hisashi Yamamoto'

_publ_section_title
;
 Rapid, One-Pot Synthesis of \b-Siloxy-\a-haloaldehydes
;
_journal_name_full 'Journal of the American Chemical Society'
_journal_page_first 14248
_journal_page_last 14251
_journal_paper_doi 10.1021/ja2066169
_journal_volume 133
_journal_year 2011
_chemical_formula_sum 'C36 H70 Br F N2 O8 Si8'
_chemical_formula_weight 982.57
_chemical_name_systematic
; 
 (1SR,2SR,3SR,4RS)-4-bromo-2,4-dideoxy-5-O-(2,3-dinitrobenzoyl)
-2-fluoro-1-C-phenyl-1,3-bis-O-[tris(trimethylsilyl)silyl]pentitol  
;
_space_group_IT_number 2
_symmetry_cell_setting triclinic
_symmetry_space_group_name_Hall '-P 1'
_symmetry_space_group_name_H-M 'P -1'
_atom_sites_solution_hydrogens geom
_atom_sites_solution_primary direct
_atom_sites_solution_secondary difmap
_audit_creation_method SHELXL-97
_cell_angle_alpha 97.960(7)
_cell_angle_beta 98.905(8)
_cell_angle_gamma 101.953(7)
_cell_formula_units_Z 2
_cell_length_a 10.133(4)
_cell_length_b 14.885(6)
_cell_length_c 18.339(8)
_cell_measurement_temperature 100(2)
_cell_volume 2631.5(19)
_computing_structure_refinement 'SHELXL-97 (Sheldrick, 1997)'
_computing_structure_solution 'SHELXS-97 (Sheldrick, 1990)'
_diffrn_ambient_temperature 100(2)
_diffrn_measured_fraction_theta_full 0.977
_diffrn_measured_fraction_theta_max 0.977
_diffrn_radiation_monochromator graphite
_diffrn_radiation_source 'fine-focus sealed tube'
_diffrn_radiation_type MoK\a
_diffrn_radiation_wavelength 0.71073
_diffrn_reflns_av_R_equivalents 0.0664
_diffrn_reflns_av_sigmaI/netI 0.1202
_diffrn_reflns_limit_h_max 12
_diffrn_reflns_limit_h_min -12
_diffrn_reflns_limit_k_max 17
_diffrn_reflns_limit_k_min -17
_diffrn_reflns_limit_l_max 21
_diffrn_reflns_limit_l_min -21
_diffrn_reflns_number 25564
_diffrn_reflns_theta_full 25.30
_diffrn_reflns_theta_max 25.30
_diffrn_reflns_theta_min 1.66
_exptl_absorpt_coefficient_mu 1.010
_exptl_absorpt_correction_T_max 0.7936
_exptl_absorpt_correction_T_min 0.6428
_exptl_crystal_density_diffrn 1.240
_exptl_crystal_F_000 1040
_exptl_crystal_size_max 0.48
_exptl_crystal_size_mid 0.24
_exptl_crystal_size_min 0.24
_refine_diff_density_max 1.321
_refine_diff_density_min -0.893
_refine_diff_density_rms 0.083
_refine_ls_extinction_method none
_refine_ls_goodness_of_fit_ref 0.894
_refine_ls_hydrogen_treatment mixed
_refine_ls_matrix_type full
_refine_ls_number_parameters 525
_refine_ls_number_reflns 9360
_refine_ls_number_restraints 0
_refine_ls_restrained_S_all 0.894
_refine_ls_R_factor_all 0.1266
_refine_ls_R_factor_gt 0.0706
_refine_ls_shift/su_max 0.282
_refine_ls_shift/su_mean 0.012
_refine_ls_structure_factor_coef Fsqd
_refine_ls_weighting_details 'calc w=1/[\s^2^(Fo^2^)+(0.0898P)^2^+0.0000P] where P=(Fo^2^+2Fc^2^)/3'
_refine_ls_weighting_scheme calc
_refine_ls_wR_factor_gt 0.1594
_refine_ls_wR_factor_ref 0.1789
_reflns_number_gt 5080
_reflns_number_total 9360
_reflns_threshold_expression >2sigma(I)
_cod_data_source_file ja2066169_si_001.cif
_cod_data_source_block saad04s
_cod_original_cell_volume 2631(2)
_cod_database_code 4106763

loop_
_symmetry_equiv_pos_as_xyz
'x, y, z'
'-x, -y, -z'

loop_
_atom_site_label
_atom_site_type_symbol
_atom_site_fract_x
_atom_site_fract_y
_atom_site_fract_z
_atom_site_U_iso_or_equiv
_atom_site_adp_type
_atom_site_occupancy
_atom_site_symmetry_multiplicity
_atom_site_calc_flag
_atom_site_refinement_flags
Br1 Br 0.12224(6) 0.43679(5) 0.39383(4) 0.0567(2) Uani 1 1 d .
C1 C 0.7562(6) 0.3039(4) 0.5066(3) 0.0398(14) Uani 1 1 d .
H1A H 0.7878 0.3697 0.5200 0.048 Uiso 1 1 calc R
C2 C 0.8471(6) 0.2461(4) 0.5125(3) 0.0417(15) Uani 1 1 d .
C3 C 0.8071(6) 0.1515(4) 0.4941(3) 0.0440(15) Uani 1 1 d .
H3A H 0.8713 0.1135 0.4994 0.053 Uiso 1 1 calc R
C4 C 0.6716(6) 0.1141(4) 0.4678(3) 0.0425(15) Uani 1 1 d .
C5 C 0.5768(6) 0.1670(4) 0.4606(3) 0.0415(14) Uani 1 1 d .
H5 H 0.4826 0.1380 0.4419 0.050 Uiso 1 1 calc R
C6 C 0.6189(6) 0.2632(4) 0.4809(3) 0.0355(13) Uani 1 1 d .
C7 C 0.5199(6) 0.3233(4) 0.4775(3) 0.0389(14) Uani 1 1 d .
C8 C 0.2859(6) 0.3223(4) 0.4414(3) 0.0431(15) Uani 1 1 d .
H8A H 0.2949 0.3580 0.4924 0.052 Uiso 1 1 calc R
H8B H 0.1975 0.2750 0.4300 0.052 Uiso 1 1 calc R
C9 C 0.2846(5) 0.3876(4) 0.3856(3) 0.0391(14) Uani 1 1 d .
H9 H 0.3684 0.4400 0.4013 0.047 Uiso 1 1 calc R
C10 C 0.2804(6) 0.3411(3) 0.3070(3) 0.0381(14) Uani 1 1 d .
H10 H 0.3667 0.3185 0.3067 0.046 Uiso 1 1 calc R
C11 C 0.2712(6) 0.4025(4) 0.2481(3) 0.0399(14) Uani 1 1 d .
H11 H 0.1808 0.4202 0.2440 0.048 Uiso 1 1 calc R
C12 C 0.3851(6) 0.4914(4) 0.2588(3) 0.0427(15) Uani 1 1 d .
H12 H 0.3800 0.5349 0.3044 0.051 Uiso 1 1 calc R
C13 C 0.5252(6) 0.4703(4) 0.2679(4) 0.0463(16) Uani 1 1 d .
C14 C 0.5726(6) 0.4391(4) 0.2058(4) 0.0523(17) Uani 1 1 d .
H14 H 0.5190 0.4350 0.1576 0.063 Uiso 1 1 calc R
C15 C 0.6955(7) 0.4135(5) 0.2111(4) 0.0614(19) Uani 1 1 d .
H15 H 0.7260 0.3914 0.1670 0.074 Uiso 1 1 calc R
C16 C 0.7755(7) 0.4198(5) 0.2812(5) 0.069(2) Uani 1 1 d .
H16 H 0.8609 0.4021 0.2859 0.083 Uiso 1 1 calc R
C17 C 0.7275(7) 0.4526(4) 0.3437(4) 0.061(2) Uani 1 1 d .
H17 H 0.7809 0.4579 0.3921 0.074 Uiso 1 1 calc R
C18 C 0.6043(6) 0.4776(4) 0.3370(4) 0.0494(17) Uani 1 1 d .
H18 H 0.5733 0.5002 0.3807 0.059 Uiso 1 1 calc R
C19 C 0.5698(6) 0.7370(4) 0.3707(3) 0.0492(16) Uani 1 1 d .
H19A H 0.5678 0.6738 0.3807 0.074 Uiso 1 1 calc R
H19B H 0.4869 0.7554 0.3822 0.074 Uiso 1 1 calc R
H19C H 0.6512 0.7805 0.4023 0.074 Uiso 1 1 calc R
C20 C 0.7340(6) 0.7026(4) 0.2511(4) 0.0529(17) Uani 1 1 d .
H20A H 0.8138 0.7401 0.2879 0.079 Uiso 1 1 calc R
H20B H 0.7469 0.7115 0.2006 0.079 Uiso 1 1 calc R
H20C H 0.7242 0.6365 0.2548 0.079 Uiso 1 1 calc R
C21 C 0.5863(6) 0.8616(4) 0.2527(4) 0.0552(17) Uani 1 1 d .
H21A H 0.5030 0.8808 0.2627 0.083 Uiso 1 1 calc R
H21B H 0.5939 0.8638 0.2003 0.083 Uiso 1 1 calc R
H21C H 0.6669 0.9039 0.2858 0.083 Uiso 1 1 calc R
C22 C 0.5537(6) 0.6247(5) 0.0458(4) 0.0592(18) Uani 1 1 d .
H22A H 0.5514 0.6173 -0.0084 0.089 Uiso 1 1 calc R
H22B H 0.5670 0.5674 0.0633 0.089 Uiso 1 1 calc R
H22C H 0.6296 0.6770 0.0717 0.089 Uiso 1 1 calc R
C23 C 0.3772(6) 0.7638(4) 0.0408(4) 0.0546(17) Uani 1 1 d .
H23A H 0.4578 0.8114 0.0686 0.082 Uiso 1 1 calc R
H23B H 0.2936 0.7799 0.0537 0.082 Uiso 1 1 calc R
H23C H 0.3743 0.7609 -0.0131 0.082 Uiso 1 1 calc R
C24 C 0.2427(7) 0.5551(4) 0.0078(3) 0.0568(18) Uani 1 1 d .
H24A H 0.1553 0.5687 0.0166 0.085 Uiso 1 1 calc R
H24B H 0.2491 0.4946 0.0218 0.085 Uiso 1 1 calc R
H24C H 0.2475 0.5529 -0.0453 0.085 Uiso 1 1 calc R
C25 C 0.0825(7) 0.7291(5) 0.1407(4) 0.068(2) Uani 1 1 d .
H25A H 0.0609 0.6808 0.0957 0.101 Uiso 1 1 calc R
H25B H 0.1403 0.7861 0.1311 0.101 Uiso 1 1 calc R
H25C H -0.0028 0.7423 0.1534 0.101 Uiso 1 1 calc R
C26 C 0.0652(9) 0.5884(7) 0.2412(9) 0.227(9) Uani 1 1 d .
H26A H -0.0132 0.6069 0.2591 0.340 Uiso 1 1 calc R
H26B H 0.1168 0.5637 0.2803 0.340 Uiso 1 1 calc R
H26C H 0.0320 0.5403 0.1961 0.340 Uiso 1 1 calc R
C27 C 0.2093(9) 0.7824(8) 0.3021(4) 0.144(5) Uani 1 1 d .
H27A H 0.1235 0.7845 0.3199 0.215 Uiso 1 1 calc R
H27B H 0.2467 0.8423 0.2880 0.215 Uiso 1 1 calc R
H27C H 0.2759 0.7702 0.3421 0.215 Uiso 1 1 calc R
C28 C 0.0740(17) 0.1910(12) 0.0329(7) 0.249(9) Uani 1 1 d .
H28A H 0.0086 0.1971 -0.0104 0.374 Uiso 1 1 calc R
H28B H 0.1094 0.1354 0.0206 0.374 Uiso 1 1 calc R
H28C H 0.1504 0.2465 0.0458 0.374 Uiso 1 1 calc R
C29 C -0.0577(13) 0.2873(7) 0.1256(8) 0.262(11) Uani 1 1 d .
H29A H -0.1047 0.2946 0.0766 0.393 Uiso 1 1 calc R
H29B H 0.0272 0.3363 0.1420 0.393 Uiso 1 1 calc R
H29C H -0.1178 0.2924 0.1623 0.393 Uiso 1 1 calc R
C30 C -0.1325(16) 0.0769(7) 0.0771(8) 0.278(11) Uani 1 1 d .
H30A H -0.2121 0.0689 0.1019 0.417 Uiso 1 1 calc R
H30B H -0.0881 0.0249 0.0819 0.417 Uiso 1 1 calc R
H30C H -0.1628 0.0781 0.0240 0.417 Uiso 1 1 calc R
C31 C -0.1023(8) 0.1008(5) 0.3239(5) 0.112(4) Uani 1 1 d .
H31A H -0.1396 0.0595 0.3567 0.169 Uiso 1 1 calc R
H31B H -0.1759 0.1025 0.2830 0.169 Uiso 1 1 calc R
H31C H -0.0638 0.1638 0.3528 0.169 Uiso 1 1 calc R
C32 C -0.0451(7) -0.0582(4) 0.2240(4) 0.073(2) Uani 1 1 d .
H32A H 0.0234 -0.0798 0.1982 0.109 Uiso 1 1 calc R
H32B H -0.1219 -0.0522 0.1868 0.109 Uiso 1 1 calc R
H32C H -0.0789 -0.1033 0.2549 0.109 Uiso 1 1 calc R
C33 C 0.1570(10) 0.0412(5) 0.3647(4) 0.110(3) Uani 1 1 d .
H33A H 0.2030 0.1023 0.3953 0.165 Uiso 1 1 calc R
H33B H 0.2257 0.0111 0.3463 0.165 Uiso 1 1 calc R
H33C H 0.1075 0.0022 0.3953 0.165 Uiso 1 1 calc R
C34 C 0.2903(7) 0.0009(4) 0.1504(5) 0.082(2) Uani 1 1 d .
H34A H 0.3672 -0.0182 0.1313 0.122 Uiso 1 1 calc R
H34B H 0.2099 -0.0134 0.1098 0.122 Uiso 1 1 calc R
H34C H 0.2682 -0.0330 0.1908 0.122 Uiso 1 1 calc R
C35 C 0.4839(8) 0.1566(8) 0.2658(5) 0.136(4) Uani 1 1 d .
H35A H 0.4580 0.1254 0.3069 0.203 Uiso 1 1 calc R
H35B H 0.5095 0.2243 0.2830 0.203 Uiso 1 1 calc R
H35C H 0.5621 0.1359 0.2496 0.203 Uiso 1 1 calc R
C36 C 0.4016(10) 0.1817(6) 0.1099(5) 0.129(4) Uani 1 1 d .
H36A H 0.4680 0.2410 0.1311 0.194 Uiso 1 1 calc R
H36B H 0.3241 0.1931 0.0763 0.194 Uiso 1 1 calc R
H36C H 0.4461 0.1398 0.0817 0.194 Uiso 1 1 calc R
F1 F 0.2738(3) 0.3479(2) 0.18088(17) 0.0433(8) Uani 1 1 d .
N1 N 0.6286(6) 0.0124(4) 0.4464(3) 0.0536(14) Uani 1 1 d .
N2 N 0.9936(5) 0.2910(4) 0.5432(3) 0.0541(14) Uani 1 1 d .
O1 O 0.5075(5) -0.0216(3) 0.4189(3) 0.0633(13) Uani 1 1 d .
H1 H 0.4598 0.0150 0.4329 0.095 Uiso 1 1 calc R
O2 O 0.7133(5) -0.0330(3) 0.4565(3) 0.0761(15) Uani 1 1 d .
O3 O 1.0696(5) 0.2384(4) 0.5493(3) 0.0716(14) Uani 1 1 d .
H3 H 1.1348 0.2541 0.5270 0.107 Uiso 1 1 calc R
O4 O 1.0281(4) 0.3745(3) 0.5602(3) 0.0707(14) Uani 1 1 d .
O5 O 0.5495(4) 0.4041(3) 0.5052(2) 0.0440(10) Uani 1 1 d .
O6 O 0.3960(4) 0.2763(2) 0.4400(2) 0.0397(9) Uani 1 1 d .
O7 O 0.3564(4) 0.5322(2) 0.1955(2) 0.0480(11) Uani 1 1 d .
O8 O 0.1701(4) 0.2630(2) 0.2879(2) 0.0372(9) Uani 1 1 d .
Si1 Si 0.37675(16) 0.64536(10) 0.19169(9) 0.0368(4) Uani 1 1 d .
Si2 Si 0.57677(16) 0.73955(11) 0.27045(10) 0.0402(4) Uani 1 1 d .
Si3 Si 0.38822(17) 0.64836(11) 0.06603(10) 0.0443(4) Uani 1 1 d .
Si4 Si 0.17512(18) 0.68811(14) 0.21937(11) 0.0575(5) Uani 1 1 d .
Si5 Si 0.14132(16) 0.16775(10) 0.22111(9) 0.0380(4) Uani 1 1 d .
Si6 Si -0.0185(3) 0.17936(14) 0.11838(12) 0.0767(7) Uani 1 1 d .
Si7 Si 0.03445(19) 0.05646(12) 0.28444(11) 0.0532(5) Uani 1 1 d .
Si8 Si 0.33822(19) 0.12715(13) 0.18691(11) 0.0573(5) Uani 1 1 d .

loop_
_atom_site_aniso_label
_atom_site_aniso_U_11
_atom_site_aniso_U_22
_atom_site_aniso_U_33
_atom_site_aniso_U_23
_atom_site_aniso_U_13
_atom_site_aniso_U_12
Br1 0.0457(4) 0.0502(4) 0.0683(5) -0.0087(3) -0.0036(3) 0.0212(3)
C1 0.053(4) 0.032(3) 0.035(3) 0.012(3) 0.011(3) 0.007(3)
C2 0.034(3) 0.050(4) 0.037(4) 0.005(3) 0.004(3) 0.006(3)
C3 0.051(4) 0.043(4) 0.041(4) 0.005(3) 0.007(3) 0.020(3)
C4 0.057(4) 0.029(3) 0.043(4) 0.007(3) 0.011(3) 0.011(3)
C5 0.044(4) 0.042(4) 0.039(4) 0.012(3) 0.007(3) 0.008(3)
C6 0.044(4) 0.029(3) 0.034(3) 0.010(3) 0.005(3) 0.008(3)
C7 0.049(4) 0.033(3) 0.035(3) 0.006(3) 0.006(3) 0.010(3)
C8 0.038(3) 0.042(4) 0.048(4) 0.007(3) 0.007(3) 0.008(3)
C9 0.031(3) 0.032(3) 0.050(4) -0.002(3) 0.002(3) 0.010(3)
C10 0.036(3) 0.023(3) 0.054(4) 0.004(3) 0.001(3) 0.011(3)
C11 0.038(3) 0.024(3) 0.051(4) 0.006(3) -0.005(3) 0.002(3)
C12 0.041(4) 0.031(3) 0.055(4) 0.018(3) -0.003(3) 0.008(3)
C13 0.041(4) 0.030(3) 0.061(5) 0.024(3) -0.001(3) -0.010(3)
C14 0.040(4) 0.048(4) 0.069(5) 0.033(4) -0.001(3) 0.004(3)
C15 0.052(4) 0.062(5) 0.076(5) 0.032(4) 0.019(4) 0.009(4)
C16 0.039(4) 0.075(5) 0.092(6) 0.034(5) 0.001(4) 0.004(4)
C17 0.044(4) 0.053(4) 0.079(6) 0.036(4) -0.010(4) -0.005(3)
C18 0.039(4) 0.034(3) 0.068(5) 0.025(3) -0.005(3) -0.008(3)
C19 0.051(4) 0.037(4) 0.058(4) 0.006(3) 0.007(3) 0.011(3)
C20 0.043(4) 0.043(4) 0.073(5) 0.012(3) 0.013(3) 0.009(3)
C21 0.053(4) 0.041(4) 0.074(5) 0.021(3) 0.012(4) 0.009(3)
C22 0.066(5) 0.065(5) 0.055(4) 0.017(4) 0.020(4) 0.024(4)
C23 0.057(4) 0.051(4) 0.062(4) 0.025(3) 0.014(3) 0.017(3)
C24 0.070(5) 0.047(4) 0.057(4) 0.008(3) 0.017(4) 0.019(4)
C25 0.067(5) 0.077(5) 0.067(5) 0.006(4) 0.010(4) 0.042(4)
C26 0.094(7) 0.167(10) 0.55(3) 0.254(15) 0.196(12) 0.102(8)
C27 0.104(7) 0.290(15) 0.060(6) -0.009(7) 0.013(5) 0.128(9)
C28 0.31(2) 0.30(2) 0.136(12) 0.014(12) -0.071(12) 0.176(18)
C29 0.241(14) 0.088(8) 0.350(19) -0.088(10) -0.244(14) 0.102(9)
C30 0.34(2) 0.074(8) 0.286(17) -0.007(9) -0.252(16) 0.003(10)
C31 0.095(6) 0.074(6) 0.148(8) -0.041(5) 0.080(6) -0.026(5)
C32 0.063(5) 0.036(4) 0.118(6) 0.009(4) 0.034(4) 0.001(3)
C33 0.161(9) 0.064(5) 0.089(6) 0.046(5) -0.011(6) -0.008(6)
C34 0.073(5) 0.056(5) 0.125(7) 0.007(5) 0.045(5) 0.025(4)
C35 0.054(5) 0.197(11) 0.130(8) -0.062(8) -0.008(5) 0.052(6)
C36 0.179(10) 0.078(6) 0.171(10) 0.038(6) 0.136(9) 0.030(7)
F1 0.047(2) 0.0318(18) 0.046(2) 0.0098(16) 0.0000(16) 0.0045(15)
N1 0.055(4) 0.044(3) 0.055(4) 0.008(3) 0.001(3) 0.005(3)
N2 0.044(3) 0.061(4) 0.057(4) 0.005(3) 0.010(3) 0.016(3)
O1 0.075(4) 0.035(3) 0.079(4) 0.005(2) 0.014(3) 0.014(2)
O2 0.080(4) 0.048(3) 0.099(4) 0.009(3) -0.010(3) 0.035(3)
O3 0.048(3) 0.079(4) 0.090(4) 0.011(3) 0.011(3) 0.025(3)
O4 0.050(3) 0.054(3) 0.096(4) -0.004(3) 0.006(3) 0.003(2)
O5 0.047(2) 0.028(2) 0.053(3) 0.003(2) 0.001(2) 0.0094(19)
O6 0.039(2) 0.029(2) 0.046(2) 0.0058(18) -0.0005(19) 0.0043(18)
O7 0.052(3) 0.031(2) 0.055(3) 0.019(2) -0.007(2) 0.0028(19)
O8 0.038(2) 0.0216(19) 0.047(2) 0.0027(17) 0.0043(18) -0.0005(17)
Si1 0.0347(9) 0.0295(9) 0.0506(10) 0.0165(8) 0.0102(8) 0.0094(7)
Si2 0.0391(10) 0.0286(9) 0.0540(11) 0.0101(8) 0.0116(8) 0.0066(7)
Si3 0.0476(10) 0.0392(10) 0.0508(11) 0.0134(8) 0.0122(9) 0.0150(8)
Si4 0.0434(11) 0.0698(13) 0.0781(14) 0.0434(11) 0.0251(10) 0.0253(10)
Si5 0.0395(9) 0.0255(8) 0.0470(10) 0.0062(7) 0.0051(8) 0.0057(7)
Si6 0.1031(18) 0.0461(12) 0.0665(15) -0.0021(10) -0.0290(13) 0.0261(12)
Si7 0.0563(12) 0.0340(10) 0.0658(13) 0.0071(9) 0.0208(10) -0.0033(9)
Si8 0.0521(12) 0.0481(11) 0.0695(13) -0.0027(10) 0.0256(10) 0.0049(9)

loop_
_atom_type_symbol
_atom_type_description
_atom_type_scat_dispersion_real
_atom_type_scat_dispersion_imag
_atom_type_scat_source
C C 0.0033 0.0016 'International Tables Vol C Tables 4.2.6.8 and 6.1.1.4'
H H 0.0000 0.0000 'International Tables Vol C Tables 4.2.6.8 and 6.1.1.4'
N N 0.0061 0.0033 'International Tables Vol C Tables 4.2.6.8 and 6.1.1.4'
O O 0.0106 0.0060 'International Tables Vol C Tables 4.2.6.8 and 6.1.1.4'
F F 0.0171 0.0103 'International Tables Vol C Tables 4.2.6.8 and 6.1.1.4'
Si Si 0.0817 0.0704 'International Tables Vol C Tables 4.2.6.8 and 6.1.1.4'
Br Br -0.2901 2.4595 'International Tables Vol C Tables 4.2.6.8 and 6.1.1.4'

loop_
_geom_angle_atom_site_label_1
_geom_angle_atom_site_label_2
_geom_angle_atom_site_label_3
_geom_angle
C6 C1 C2 118.2(5)
C3 C2 C1 123.2(5)
C3 C2 N2 119.5(6)
C1 C2 N2 117.3(5)
C4 C3 C2 117.0(6)
C3 C4 C5 122.8(5)
C3 C4 N1 117.1(5)
C5 C4 N1 120.1(6)
C4 C5 C6 119.6(6)
C1 C6 C5 119.3(5)
C1 C6 C7 118.9(5)
C5 C6 C7 121.8(5)
O5 C7 O6 125.1(5)
O5 C7 C6 123.3(5)
O6 C7 C6 111.6(5)
O6 C8 C9 111.8(5)
C10 C9 C8 113.4(5)
C10 C9 Br1 111.8(4)
C8 C9 Br1 104.5(4)
O8 C10 C9 108.6(4)
O8 C10 C11 109.7(4)
C9 C10 C11 115.4(4)
F1 C11 C10 106.3(4)
F1 C11 C12 107.3(5)
C10 C11 C12 117.4(5)
O7 C12 C13 112.2(5)
O7 C12 C11 105.9(4)
C13 C12 C11 111.5(4)
C14 C13 C18 118.7(6)
C14 C13 C12 119.3(6)
C18 C13 C12 122.0(6)
C13 C14 C15 121.7(6)
C14 C15 C16 119.7(7)
C17 C16 C15 118.1(7)
C18 C17 C16 121.0(7)
C17 C18 C13 120.7(7)
O2 N1 O1 123.7(6)
O2 N1 C4 118.8(6)
O1 N1 C4 117.5(6)
O4 N2 O3 125.2(6)
O4 N2 C2 119.2(6)
O3 N2 C2 115.6(6)
C7 O6 C8 117.4(4)
C12 O7 Si1 127.7(4)
C10 O8 Si5 130.0(3)
O7 Si1 Si3 102.32(16)
O7 Si1 Si2 113.58(15)
Si3 Si1 Si2 110.83(9)
O7 Si1 Si4 106.94(16)
Si3 Si1 Si4 110.28(9)
Si2 Si1 Si4 112.38(10)
C20 Si2 C19 107.8(3)
C20 Si2 C21 109.6(3)
C19 Si2 C21 109.2(3)
C20 Si2 Si1 112.2(2)
C19 Si2 Si1 111.3(2)
C21 Si2 Si1 106.6(2)
C22 Si3 C24 109.1(3)
C22 Si3 C23 107.5(3)
C24 Si3 C23 110.1(3)
C22 Si3 Si1 110.5(2)
C24 Si3 Si1 107.8(2)
C23 Si3 Si1 111.8(2)
C26 Si4 C25 109.5(5)
C26 Si4 C27 106.7(6)
C25 Si4 C27 106.6(4)
C26 Si4 Si1 108.3(3)
C25 Si4 Si1 112.3(2)
C27 Si4 Si1 113.1(3)
O8 Si5 Si7 99.04(15)
O8 Si5 Si6 109.88(15)
Si7 Si5 Si6 108.41(10)
O8 Si5 Si8 115.74(15)
Si7 Si5 Si8 109.71(9)
Si6 Si5 Si8 112.99(11)
C30 Si6 C29 124.3(6)
C30 Si6 C28 95.3(8)
C29 Si6 C28 96.3(7)
C30 Si6 Si5 114.5(4)
C29 Si6 Si5 112.7(3)
C28 Si6 Si5 108.5(4)
C33 Si7 C32 109.4(4)
C33 Si7 C31 106.6(5)
C32 Si7 C31 108.1(3)
C33 Si7 Si5 110.6(3)
C32 Si7 Si5 113.7(2)
C31 Si7 Si5 108.2(3)
C35 Si8 C34 111.0(4)
C35 Si8 C36 106.1(5)
C34 Si8 C36 105.2(4)
C35 Si8 Si5 112.3(3)
C34 Si8 Si5 106.7(2)
C36 Si8 Si5 115.4(3)

loop_
_geom_bond_atom_site_label_1
_geom_bond_atom_site_label_2
_geom_bond_distance
Br1 C9 1.952(5)
C1 C6 1.376(7)
C1 C2 1.387(8)
C2 C3 1.360(8)
C2 N2 1.480(7)
C3 C4 1.353(8)
C4 C5 1.364(8)
C4 N1 1.465(7)
C5 C6 1.386(7)
C6 C7 1.476(7)
C7 O5 1.196(6)
C7 O6 1.332(6)
C8 O6 1.427(6)
C8 C9 1.506(8)
C9 C10 1.500(7)
C10 O8 1.397(6)
C10 C11 1.512(7)
C11 F1 1.386(6)
C11 C12 1.533(7)
C12 O7 1.402(6)
C12 C13 1.506(8)
C13 C14 1.364(8)
C13 C18 1.368(8)
C14 C15 1.370(8)
C15 C16 1.390(9)
C16 C17 1.381(9)
C17 C18 1.367(8)
C19 Si2 1.857(6)
C20 Si2 1.857(6)
C21 Si2 1.875(6)
C22 Si3 1.864(6)
C23 Si3 1.861(6)
C24 Si3 1.870(6)
C25 Si4 1.843(6)
C26 Si4 1.795(8)
C27 Si4 1.854(9)
C28 Si6 1.956(16)
C29 Si6 1.726(9)
C30 Si6 1.707(10)
C31 Si7 1.854(7)
C32 Si7 1.849(6)
C33 Si7 1.846(8)
C34 Si8 1.841(7)
C35 Si8 1.832(8)
C36 Si8 1.857(8)
N1 O2 1.205(6)
N1 O1 1.224(6)
N2 O4 1.202(6)
N2 O3 1.211(6)
O7 Si1 1.666(4)
O8 Si5 1.682(4)
Si1 Si3 2.331(3)
Si1 Si2 2.348(2)
Si1 Si4 2.368(2)
Si5 Si7 2.333(2)
Si5 Si6 2.337(3)
Si5 Si8 2.350(3)

loop_
_geom_torsion_atom_site_label_1
_geom_torsion_atom_site_label_2
_geom_torsion_atom_site_label_3
_geom_torsion_atom_site_label_4
_geom_torsion
C6 C1 C2 C3 0.0(9)
C6 C1 C2 N2 -177.6(5)
C1 C2 C3 C4 1.0(9)
N2 C2 C3 C4 178.6(5)
C2 C3 C4 C5 -1.0(9)
C2 C3 C4 N1 178.8(5)
C3 C4 C5 C6 -0.1(9)
N1 C4 C5 C6 -179.8(5)
C2 C1 C6 C5 -1.1(8)
C2 C1 C6 C7 177.3(5)
C4 C5 C6 C1 1.2(8)
C4 C5 C6 C7 -177.2(5)
C1 C6 C7 O5 -10.5(8)
C5 C6 C7 O5 167.9(5)
C1 C6 C7 O6 169.5(5)
C5 C6 C7 O6 -12.2(7)
O6 C8 C9 C10 55.2(6)
O6 C8 C9 Br1 177.2(3)
C8 C9 C10 O8 53.2(6)
Br1 C9 C10 O8 -64.6(5)
C8 C9 C10 C11 176.8(5)
Br1 C9 C10 C11 59.0(6)
O8 C10 C11 F1 -59.1(5)
C9 C10 C11 F1 177.8(4)
O8 C10 C11 C12 -179.2(5)
C9 C10 C11 C12 57.8(7)
F1 C11 C12 O7 57.5(5)
C10 C11 C12 O7 177.0(5)
F1 C11 C12 C13 -64.8(6)
C10 C11 C12 C13 54.7(7)
O7 C12 C13 C14 -37.7(7)
C11 C12 C13 C14 80.9(6)
O7 C12 C13 C18 145.2(5)
C11 C12 C13 C18 -96.2(6)
C18 C13 C14 C15 1.2(9)
C12 C13 C14 C15 -176.0(5)
C13 C14 C15 C16 -0.5(9)
C14 C15 C16 C17 -0.3(10)
C15 C16 C17 C18 0.4(10)
C16 C17 C18 C13 0.2(9)
C14 C13 C18 C17 -1.0(8)
C12 C13 C18 C17 176.1(5)
C3 C4 N1 O2 3.6(8)
C5 C4 N1 O2 -176.6(6)
C3 C4 N1 O1 -176.2(5)
C5 C4 N1 O1 3.6(8)
C3 C2 N2 O4 -179.1(6)
C1 C2 N2 O4 -1.4(8)
C3 C2 N2 O3 0.5(8)
C1 C2 N2 O3 178.3(5)
O5 C7 O6 C8 -8.7(8)
C6 C7 O6 C8 171.4(4)
C9 C8 O6 C7 81.0(6)
C13 C12 O7 Si1 -95.7(6)
C11 C12 O7 Si1 142.5(4)
C9 C10 O8 Si5 -159.1(3)
C11 C10 O8 Si5 73.8(5)
C12 O7 Si1 Si3 158.4(4)
C12 O7 Si1 Si2 38.9(5)
C12 O7 Si1 Si4 -85.7(4)
O7 Si1 Si2 C20 56.0(3)
Si3 Si1 Si2 C20 -58.5(2)
Si4 Si1 Si2 C20 177.6(2)
O7 Si1 Si2 C19 -65.0(3)
Si3 Si1 Si2 C19 -179.5(2)
Si4 Si1 Si2 C19 56.6(2)
O7 Si1 Si2 C21 176.1(3)
Si3 Si1 Si2 C21 61.5(2)
Si4 Si1 Si2 C21 -62.4(2)
O7 Si1 Si3 C22 -71.3(3)
Si2 Si1 Si3 C22 50.1(2)
Si4 Si1 Si3 C22 175.2(2)
O7 Si1 Si3 C24 47.9(3)
Si2 Si1 Si3 C24 169.3(2)
Si4 Si1 Si3 C24 -65.6(2)
O7 Si1 Si3 C23 168.9(3)
Si2 Si1 Si3 C23 -69.7(2)
Si4 Si1 Si3 C23 55.4(2)
O7 Si1 Si4 C26 3.2(6)
Si3 Si1 Si4 C26 113.7(6)
Si2 Si1 Si4 C26 -122.1(6)
O7 Si1 Si4 C25 -118.0(3)
Si3 Si1 Si4 C25 -7.5(3)
Si2 Si1 Si4 C25 116.8(3)
O7 Si1 Si4 C27 121.3(4)
Si3 Si1 Si4 C27 -128.2(4)
Si2 Si1 Si4 C27 -4.0(4)
C10 O8 Si5 Si7 144.4(4)
C10 O8 Si5 Si6 -102.2(4)
C10 O8 Si5 Si8 27.3(5)
O8 Si5 Si6 C30 -141.7(8)
Si7 Si5 Si6 C30 -34.4(8)
Si8 Si5 Si6 C30 87.4(8)
O8 Si5 Si6 C29 7.9(7)
Si7 Si5 Si6 C29 115.1(7)
Si8 Si5 Si6 C29 -123.0(7)
O8 Si5 Si6 C28 113.3(5)
Si7 Si5 Si6 C28 -139.5(5)
Si8 Si5 Si6 C28 -17.7(5)
O8 Si5 Si7 C33 -67.2(4)
Si6 Si5 Si7 C33 178.2(3)
Si8 Si5 Si7 C33 54.4(3)
O8 Si5 Si7 C32 169.2(3)
Si6 Si5 Si7 C32 54.7(3)
Si8 Si5 Si7 C32 -69.1(3)
O8 Si5 Si7 C31 49.2(3)
Si6 Si5 Si7 C31 -65.4(3)
Si8 Si5 Si7 C31 170.8(3)
O8 Si5 Si8 C35 32.5(5)
Si7 Si5 Si8 C35 -78.5(4)
Si6 Si5 Si8 C35 160.4(4)
O8 Si5 Si8 C34 154.4(3)
Si7 Si5 Si8 C34 43.4(3)
Si6 Si5 Si8 C34 -77.7(3)
O8 Si5 Si8 C36 -89.2(4)
Si7 Si5 Si8 C36 159.8(4)
Si6 Si5 Si8 C36 38.7(4)
